data_1514693
loop_
_publ_author_name
'Eitel, Simon H.'
'Jautze, Sascha'
'Frey, Wolfgang'
'Peters, Ren\'e'

_publ_section_title
;
 Asymmetric Michael additions of \a-cyanoacetates by soft Lewis acid/hard
 Br\/onsted acid catalysis: stereodivergency with bi- vs. monometallic
 catalysts
;
_journal_issue 5
_journal_name_full 'Chemical Science'
_journal_page_first 2218
_journal_paper_doi 10.1039/c3sc50419k
_journal_volume 4
_journal_year 2013
_chemical_formula_moiety 'C19 H22 Br N O3, 0.5(C4 H10 O)'
_chemical_formula_sum 'C21 H27 Br N O3.5'
_chemical_formula_weight 429.35
_chemical_name_systematic
;
tert-Butyl-2-(4-bromophenyl)-2-cyano-2-(3-oxocyclohexyl)acetate
;
_space_group_IT_number 2
_symmetry_cell_setting triclinic
_symmetry_space_group_name_Hall '-P 1'
_symmetry_space_group_name_H-M 'P -1'
_atom_sites_solution_hydrogens geom
_atom_sites_solution_primary direct
_atom_sites_solution_secondary difmap
_audit_creation_method SHELXL-97
_cell_angle_alpha 89.921(17)
_cell_angle_beta 72.269(17)
_cell_angle_gamma 70.983(17)
_cell_formula_units_Z 2
_cell_length_a 8.953(2)
_cell_length_b 9.856(2)
_cell_length_c 14.208(3)
_cell_measurement_reflns_used 26
_cell_measurement_temperature 293(2)
_cell_measurement_theta_max 11
_cell_measurement_theta_min 8
_cell_volume 1122.3(5)
_computing_cell_refinement 'Siemens P3/PC Data Collection System'
_computing_data_collection 'Siemens P3/PC Data Collection System'
_computing_data_reduction 'SHELXTL-plus, XDISK (Sheldrick, 1991)'
_computing_molecular_graphics 'SHELXTL-plus, XP (Sheldrick, 1991)'
_computing_structure_refinement 'SHELXL-97 (Sheldrick, 1997)'
_computing_structure_solution 'SHELXS-97 (Sheldrick, 1990)'
_diffrn_ambient_temperature 293(2)
_diffrn_measured_fraction_theta_full 0.998
_diffrn_measured_fraction_theta_max 0.998
_diffrn_measurement_device_type 'Nicolet P3'
_diffrn_measurement_method Wyckoff-Scan
_diffrn_radiation_monochromator graphite
_diffrn_radiation_source 'fine-focus sealed tube'
_diffrn_radiation_type MoK\a
_diffrn_radiation_wavelength 0.71073
_diffrn_reflns_av_R_equivalents 0.0439
_diffrn_reflns_av_sigmaI/netI 0.0955
_diffrn_reflns_limit_h_max 10
_diffrn_reflns_limit_h_min -6
_diffrn_reflns_limit_k_max 11
_diffrn_reflns_limit_k_min -10
_diffrn_reflns_limit_l_max 16
_diffrn_reflns_limit_l_min -15
_diffrn_reflns_number 4942
_diffrn_reflns_theta_full 24.00
_diffrn_reflns_theta_max 24.00
_diffrn_reflns_theta_min 2.20
_diffrn_standards_decay_% 2
_diffrn_standards_interval_count 50
_diffrn_standards_number 3
_exptl_absorpt_coefficient_mu 1.852
_exptl_absorpt_correction_T_max 0.848
_exptl_absorpt_correction_T_min 0.795
_exptl_absorpt_correction_type psi-scan
_exptl_absorpt_process_details 'North et al., 1968'
_exptl_crystal_colour colourless
_exptl_crystal_density_diffrn 1.271
_exptl_crystal_density_method 'not measured'
_exptl_crystal_description block
_exptl_crystal_F_000 446
_exptl_crystal_size_max 0.20
_exptl_crystal_size_mid 0.15
_exptl_crystal_size_min 0.10
_refine_diff_density_max 0.355
_refine_diff_density_min -0.285
_refine_diff_density_rms 0.063
_refine_ls_extinction_expression Fc^*^=kFc[1+0.001xFc^2^\l^3^/sin(2\q)]^-1/4^
_refine_ls_extinction_method none
_refine_ls_goodness_of_fit_ref 1.044
_refine_ls_hydrogen_treatment constr
_refine_ls_matrix_type full
_refine_ls_number_parameters 264
_refine_ls_number_reflns 3524
_refine_ls_number_restraints 32
_refine_ls_restrained_S_all 1.044
_refine_ls_R_factor_all 0.1601
_refine_ls_R_factor_gt 0.0800
_refine_ls_shift/su_max 0.001
_refine_ls_shift/su_mean 0.000
_refine_ls_structure_factor_coef Fsqd
_refine_ls_weighting_details 'calc w=1/[\s^2^(Fo^2^)+(0.0409P)^2^+1.4479P] where P=(Fo^2^+2Fc^2^)/3'
_refine_ls_weighting_scheme calc
_refine_ls_wR_factor_gt 0.1409
_refine_ls_wR_factor_ref 0.1622
_reflns_number_gt 1853
_reflns_number_total 3524
_reflns_threshold_expression >2sigma(I)
_cod_data_source_file c3sc50419k.txt
_cod_data_source_block s1680rm2
_cod_depositor_comments
;
The following automatic conversions were performed:

'_exptl_absorpt_correction_type' value 'Psi-Scan' changed to
'psi-scan' according to
/usr/data/users/saulius/automatic-downloads/retrospective/RSC/lib/dictionaries/cif_core.dic
dictionary named 'cif_core.dic' version 2.4.2 from 2011-04-26.

Automatic conversion script
Id: cif_fix_values 2281 2013-09-26 08:29:07Z andrius 
;
_cod_original_cell_volume 1122.2(4)
_cod_original_formula_sum 'C21 H27 Br N O3.50'
_cod_database_code 1514693

loop_
_symmetry_equiv_pos_as_xyz
'x, y, z'
'-x, -y, -z'

loop_
_atom_site_label
_atom_site_type_symbol
_atom_site_fract_x
_atom_site_fract_y
_atom_site_fract_z
_atom_site_U_iso_or_equiv
_atom_site_adp_type
_atom_site_occupancy
_atom_site_symmetry_multiplicity
_atom_site_calc_flag
_atom_site_refinement_flags
_atom_site_disorder_assembly
_atom_site_disorder_group
Br1 Br 0.04249(12) 1.00441(10) 0.31879(9) 0.0973(5) Uani 1 1 d . . .
O1 O 1.2120(6) 0.3154(6) 0.0092(4) 0.0727(15) Uani 1 1 d . . .
C1 C 0.6524(8) 0.4395(6) 0.2323(5) 0.0485(17) Uani 1 1 d . . .
N1 N 0.6957(8) 0.3352(7) 0.3958(5) 0.0772(19) Uani 1 1 d . . .
O2 O 0.6436(7) 0.3420(5) 0.0803(4) 0.0732(15) Uani 1 1 d . . .
C2 C 0.6365(8) 0.3268(7) 0.1648(6) 0.0539(18) Uani 1 1 d . . .
O3 O 0.6208(5) 0.2153(4) 0.2120(3) 0.0570(12) Uani 1 1 d . . .
C3 C 0.6721(8) 0.3798(7) 0.3247(5) 0.0528(18) Uani 1 1 d . . .
C4 C 0.8138(7) 0.4736(6) 0.1776(5) 0.0467(16) Uani 1 1 d . . .
H4 H 0.7994 0.5143 0.1166 0.056 Uiso 1 1 calc R . .
C5 C 0.9700(8) 0.3373(6) 0.1458(5) 0.058(2) Uani 1 1 d . . .
H5A H 0.9868 0.2925 0.2043 0.070 Uiso 1 1 calc R . .
H5B H 0.9537 0.2690 0.1043 0.070 Uiso 1 1 calc R . .
C6 C 1.1228(9) 0.3722(7) 0.0893(6) 0.0571(19) Uani 1 1 d . . .
C7 C 1.1507(8) 0.4898(8) 0.1425(6) 0.074(2) Uani 1 1 d . . .
H7A H 1.2405 0.5162 0.0980 0.089 Uiso 1 1 calc R . .
H7B H 1.1840 0.4536 0.1992 0.089 Uiso 1 1 calc R . .
C8 C 0.9931(9) 0.6234(7) 0.1780(6) 0.072(2) Uani 1 1 d . . .
H8A H 1.0105 0.6912 0.2194 0.087 Uiso 1 1 calc R . .
H8B H 0.9719 0.6700 0.1209 0.087 Uiso 1 1 calc R . .
C9 C 0.8421(8) 0.5853(6) 0.2368(5) 0.0561(19) Uani 1 1 d . . .
H9A H 0.8582 0.5482 0.2975 0.067 Uiso 1 1 calc R . .
H9B H 0.7439 0.6719 0.2550 0.067 Uiso 1 1 calc R . .
C10 C 0.4958(7) 0.5781(6) 0.2561(5) 0.0452(16) Uani 1 1 d . . .
C11 C 0.4050(8) 0.6373(7) 0.3506(6) 0.062(2) Uani 1 1 d . . .
H11 H 0.4333 0.5913 0.4031 0.074 Uiso 1 1 calc R . .
C12 C 0.2705(9) 0.7653(7) 0.3706(6) 0.069(2) Uani 1 1 d . . .
H12 H 0.2109 0.8063 0.4357 0.083 Uiso 1 1 calc R . .
C13 C 0.2272(8) 0.8299(7) 0.2938(6) 0.060(2) Uani 1 1 d . . .
C14 C 0.3176(9) 0.7744(7) 0.1971(6) 0.065(2) Uani 1 1 d . . .
H14 H 0.2880 0.8208 0.1451 0.078 Uiso 1 1 calc R . .
C15 C 0.4549(8) 0.6470(7) 0.1779(5) 0.0545(18) Uani 1 1 d . . .
H15 H 0.5186 0.6087 0.1127 0.065 Uiso 1 1 calc R . .
C16 C 0.6199(9) 0.0837(7) 0.1606(6) 0.063(2) Uani 1 1 d . . .
C17 C 0.7820(10) 0.0213(8) 0.0784(7) 0.105(3) Uani 1 1 d . . .
H17A H 0.7905 0.0881 0.0295 0.158 Uiso 1 1 calc R . .
H17B H 0.7870 -0.0678 0.0481 0.158 Uiso 1 1 calc R . .
H17C H 0.8725 0.0035 0.1048 0.158 Uiso 1 1 calc R . .
C18 C 0.4727(10) 0.1207(8) 0.1245(7) 0.090(3) Uani 1 1 d . . .
H18A H 0.3723 0.1639 0.1793 0.135 Uiso 1 1 calc R . .
H18B H 0.4691 0.0345 0.0953 0.135 Uiso 1 1 calc R . .
H18C H 0.4821 0.1875 0.0756 0.135 Uiso 1 1 calc R . .
C19 C 0.6050(11) -0.0139(8) 0.2412(7) 0.103(3) Uani 1 1 d . . .
H19A H 0.6962 -0.0298 0.2668 0.154 Uiso 1 1 calc R . .
H19B H 0.6079 -0.1046 0.2147 0.154 Uiso 1 1 calc R . .
H19C H 0.5015 0.0300 0.2937 0.154 Uiso 1 1 calc R . .
O1S O 0.0000 0.5000 0.5000 0.299(10) Uani 1 2 d SDU . .
C1S C -0.164(5) 0.642(4) 0.526(3) 0.254(17) Uani 0.70 1 d PU A 1
H1S1 H -0.1713 0.6709 0.5928 0.305 Uiso 0.70 1 calc PR A 1
H1S2 H -0.2475 0.5966 0.5353 0.305 Uiso 0.70 1 calc PR A 1
C2S C -0.265(3) 0.797(2) 0.4987(16) 0.211(11) Uani 0.70 1 d PU A 1
H2S1 H -0.2167 0.8054 0.4297 0.317 Uiso 0.70 1 calc PR A 1
H2S2 H -0.2602 0.8727 0.5387 0.317 Uiso 0.70 1 calc PR A 1
H2S3 H -0.3798 0.8049 0.5117 0.317 Uiso 0.70 1 calc PR A 1
C1S1 C -0.057(5) 0.6389(15) 0.521(6) 0.22(3) Uani 0.30 1 d PDU A 2
H1S3 H 0.0009 0.6823 0.4668 0.266 Uiso 0.30 1 calc PR A 2
H1S4 H -0.0359 0.6636 0.5805 0.266 Uiso 0.30 1 calc PR A 2
C2S1 C -0.240(5) 0.697(6) 0.536(4) 0.133(17) Uani 0.30 1 d PDU A 2
H2S4 H -0.2791 0.8007 0.5493 0.200 Uiso 0.30 1 calc PR A 2
H2S5 H -0.2976 0.6582 0.5920 0.200 Uiso 0.30 1 calc PR A 2
H2S6 H -0.2608 0.6710 0.4778 0.200 Uiso 0.30 1 calc PR A 2

loop_
_atom_site_aniso_label
_atom_site_aniso_U_11
_atom_site_aniso_U_22
_atom_site_aniso_U_33
_atom_site_aniso_U_23
_atom_site_aniso_U_13
_atom_site_aniso_U_12
Br1 0.0743(6) 0.0693(6) 0.1298(10) 0.0104(5) -0.0341(6) 0.0008(4)
O1 0.068(3) 0.081(4) 0.060(4) 0.001(3) -0.015(3) -0.019(3)
C1 0.061(4) 0.039(3) 0.046(4) 0.005(3) -0.021(4) -0.015(3)
N1 0.093(5) 0.069(4) 0.067(5) 0.019(4) -0.031(4) -0.019(4)
O2 0.109(4) 0.067(3) 0.062(4) 0.012(3) -0.036(3) -0.046(3)
C2 0.054(4) 0.049(4) 0.054(5) 0.006(4) -0.012(4) -0.016(3)
O3 0.068(3) 0.042(2) 0.066(3) 0.007(2) -0.028(3) -0.019(2)
C3 0.057(4) 0.041(4) 0.056(5) 0.005(3) -0.017(4) -0.012(3)
C4 0.050(4) 0.040(3) 0.051(4) 0.008(3) -0.020(3) -0.014(3)
C5 0.053(4) 0.038(3) 0.081(6) 0.002(3) -0.019(4) -0.014(3)
C6 0.060(5) 0.050(4) 0.070(6) 0.012(4) -0.037(4) -0.016(4)
C7 0.047(4) 0.079(5) 0.093(6) 0.009(5) -0.023(4) -0.017(4)
C8 0.066(5) 0.056(4) 0.103(7) 0.006(4) -0.028(5) -0.031(4)
C9 0.057(4) 0.043(4) 0.068(5) -0.003(4) -0.026(4) -0.011(3)
C10 0.047(4) 0.051(4) 0.042(4) 0.004(3) -0.014(3) -0.023(3)
C11 0.069(5) 0.056(4) 0.062(5) 0.013(4) -0.029(4) -0.017(4)
C12 0.066(5) 0.061(4) 0.068(6) 0.001(4) -0.017(4) -0.010(4)
C13 0.048(4) 0.048(4) 0.083(6) 0.011(4) -0.024(4) -0.012(3)
C14 0.059(5) 0.064(5) 0.080(6) 0.028(4) -0.031(4) -0.022(4)
C15 0.060(4) 0.061(4) 0.050(4) 0.014(3) -0.023(4) -0.025(3)
C16 0.074(5) 0.041(4) 0.080(6) 0.001(4) -0.033(4) -0.018(3)
C17 0.093(7) 0.055(5) 0.139(9) -0.038(5) -0.018(6) -0.007(5)
C18 0.083(6) 0.069(5) 0.142(8) 0.014(5) -0.066(6) -0.031(4)
C19 0.131(8) 0.054(5) 0.163(9) 0.039(6) -0.083(7) -0.049(5)
O1S 0.299(17) 0.306(19) 0.330(18) -0.007(15) -0.111(14) -0.145(15)
C1S 0.25(2) 0.27(3) 0.25(2) 0.037(18) -0.091(19) -0.085(18)
C2S 0.26(2) 0.214(17) 0.159(16) 0.003(14) -0.035(14) -0.104(15)
C1S1 0.22(4) 0.23(4) 0.23(4) 0.03(2) -0.07(2) -0.09(2)
C2S1 0.13(2) 0.13(2) 0.12(2) 0.012(17) -0.027(17) -0.031(17)

loop_
_atom_type_symbol
_atom_type_description
_atom_type_scat_dispersion_real
_atom_type_scat_dispersion_imag
_atom_type_scat_source
C C 0.0033 0.0016 'International Tables Vol C Tables 4.2.6.8 and 6.1.1.4'
H H 0.0000 0.0000 'International Tables Vol C Tables 4.2.6.8 and 6.1.1.4'
N N 0.0061 0.0033 'International Tables Vol C Tables 4.2.6.8 and 6.1.1.4'
O O 0.0106 0.0060 'International Tables Vol C Tables 4.2.6.8 and 6.1.1.4'
Br Br -0.2901 2.4595 'International Tables Vol C Tables 4.2.6.8 and 6.1.1.4'

loop_
_geom_angle_atom_site_label_1
_geom_angle_atom_site_label_2
_geom_angle_atom_site_label_3
_geom_angle
_geom_angle_site_symmetry_1
_geom_angle_site_symmetry_3
C3 C1 C2 110.0(5) . .
C3 C1 C10 110.5(5) . .
C2 C1 C10 109.7(5) . .
C3 C1 C4 107.4(5) . .
C2 C1 C4 108.4(5) . .
C10 C1 C4 110.8(5) . .
O2 C2 O3 127.0(7) . .
O2 C2 C1 122.3(6) . .
O3 C2 C1 110.7(6) . .
C2 O3 C16 121.7(6) . .
N1 C3 C1 176.0(8) . .
C9 C4 C5 109.9(5) . .
C9 C4 C1 113.3(5) . .
C5 C4 C1 112.4(5) . .
C9 C4 H4 106.9 . .
C5 C4 H4 106.9 . .
C1 C4 H4 106.9 . .
C6 C5 C4 111.4(5) . .
C6 C5 H5A 109.4 . .
C4 C5 H5A 109.4 . .
C6 C5 H5B 109.4 . .
C4 C5 H5B 109.4 . .
H5A C5 H5B 108.0 . .
O1 C6 C5 123.5(7) . .
O1 C6 C7 122.4(7) . .
C5 C6 C7 114.1(7) . .
C6 C7 C8 111.4(6) . .
C6 C7 H7A 109.3 . .
C8 C7 H7A 109.3 . .
C6 C7 H7B 109.3 . .
C8 C7 H7B 109.3 . .
H7A C7 H7B 108.0 . .
C9 C8 C7 111.8(6) . .
C9 C8 H8A 109.3 . .
C7 C8 H8A 109.3 . .
C9 C8 H8B 109.3 . .
C7 C8 H8B 109.3 . .
H8A C8 H8B 107.9 . .
C4 C9 C8 111.6(6) . .
C4 C9 H9A 109.3 . .
C8 C9 H9A 109.3 . .
C4 C9 H9B 109.3 . .
C8 C9 H9B 109.3 . .
H9A C9 H9B 108.0 . .
C11 C10 C15 119.5(6) . .
C11 C10 C1 121.8(6) . .
C15 C10 C1 118.6(6) . .
C10 C11 C12 121.2(7) . .
C10 C11 H11 119.4 . .
C12 C11 H11 119.4 . .
C13 C12 C11 119.1(7) . .
C13 C12 H12 120.5 . .
C11 C12 H12 120.5 . .
C12 C13 C14 121.3(6) . .
C12 C13 Br1 120.1(6) . .
C14 C13 Br1 118.5(6) . .
C13 C14 C15 119.0(7) . .
C13 C14 H14 120.5 . .
C15 C14 H14 120.5 . .
C10 C15 C14 119.8(7) . .
C10 C15 H15 120.1 . .
C14 C15 H15 120.1 . .
O3 C16 C18 110.0(5) . .
O3 C16 C17 108.5(6) . .
C18 C16 C17 112.6(7) . .
O3 C16 C19 102.9(6) . .
C18 C16 C19 111.1(7) . .
C17 C16 C19 111.3(7) . .
C16 C17 H17A 109.5 . .
C16 C17 H17B 109.5 . .
H17A C17 H17B 109.5 . .
C16 C17 H17C 109.5 . .
H17A C17 H17C 109.5 . .
H17B C17 H17C 109.5 . .
C16 C18 H18A 109.5 . .
C16 C18 H18B 109.5 . .
H18A C18 H18B 109.5 . .
C16 C18 H18C 109.5 . .
H18A C18 H18C 109.5 . .
H18B C18 H18C 109.5 . .
C16 C19 H19A 109.5 . .
C16 C19 H19B 109.5 . .
H19A C19 H19B 109.5 . .
C16 C19 H19C 109.5 . .
H19A C19 H19C 109.5 . .
H19B C19 H19C 109.5 . .
C1S1 O1S C1S1 180.000(6) . 2_566
C1S1 O1S C1S 35(3) . .
C1S1 O1S C1S 145(3) 2_566 .
C1S1 O1S C1S 145(3) . 2_566
C1S1 O1S C1S 35(3) 2_566 2_566
C1S O1S C1S 180.000(6) . 2_566
O1S C1S C2S 150(3) . .
O1S C1S H1S1 99.0 . .
C2S C1S H1S1 99.0 . .
O1S C1S H1S2 99.0 . .
C2S C1S H1S2 99.0 . .
H1S1 C1S H1S2 103.9 . .
O1S C1S1 C2S1 111(3) . .
O1S C1S1 H1S3 109.5 . .
C2S1 C1S1 H1S3 109.5 . .
O1S C1S1 H1S4 109.5 . .
C2S1 C1S1 H1S4 109.5 . .
H1S3 C1S1 H1S4 108.1 . .
C1S1 C2S1 H2S4 109.5 . .
C1S1 C2S1 H2S5 109.5 . .
H2S4 C2S1 H2S5 109.5 . .
C1S1 C2S1 H2S6 109.5 . .
H2S4 C2S1 H2S6 109.5 . .
H2S5 C2S1 H2S6 109.5 . .

loop_
_geom_bond_atom_site_label_1
_geom_bond_atom_site_label_2
_geom_bond_distance
_geom_bond_site_symmetry_2
Br1 C13 1.900(6) .
O1 C6 1.185(8) .
C1 C3 1.473(9) .
C1 C2 1.538(9) .
C1 C10 1.553(8) .
C1 C4 1.561(8) .
N1 C3 1.152(8) .
O2 C2 1.196(8) .
C2 O3 1.311(7) .
O3 C16 1.493(8) .
C4 C9 1.516(8) .
C4 C5 1.535(7) .
C4 H4 0.9800 .
C5 C6 1.506(9) .
C5 H5A 0.9700 .
C5 H5B 0.9700 .
C6 C7 1.512(10) .
C7 C8 1.529(9) .
C7 H7A 0.9700 .
C7 H7B 0.9700 .
C8 C9 1.519(9) .
C8 H8A 0.9700 .
C8 H8B 0.9700 .
C9 H9A 0.9700 .
C9 H9B 0.9700 .
C10 C11 1.353(8) .
C10 C15 1.383(8) .
C11 C12 1.387(9) .
C11 H11 0.9300 .
C12 C13 1.357(9) .
C12 H12 0.9300 .
C13 C14 1.370(9) .
C14 C15 1.397(9) .
C14 H14 0.9300 .
C15 H15 0.9300 .
C16 C18 1.494(9) .
C16 C17 1.495(10) .
C16 C19 1.497(10) .
C17 H17A 0.9600 .
C17 H17B 0.9600 .
C17 H17C 0.9600 .
C18 H18A 0.9600 .
C18 H18B 0.9600 .
C18 H18C 0.9600 .
C19 H19A 0.9600 .
C19 H19B 0.9600 .
C19 H19C 0.9600 .
O1S C1S1 1.294(10) .
O1S C1S1 1.294(10) 2_566
O1S C1S 1.61(3) .
O1S C1S 1.61(3) 2_566
C1S C2S 1.61(4) .
C1S H1S1 0.9700 .
C1S H1S2 0.9700 .
C2S H2S1 0.9600 .
C2S H2S2 0.9600 .
C2S H2S3 0.9600 .
C1S1 C2S1 1.494(10) .
C1S1 H1S3 0.9700 .
C1S1 H1S4 0.9700 .
C2S1 H2S4 0.9600 .
C2S1 H2S5 0.9600 .
C2S1 H2S6 0.9600 .

loop_
_geom_torsion_atom_site_label_1
_geom_torsion_atom_site_label_2
_geom_torsion_atom_site_label_3
_geom_torsion_atom_site_label_4
_geom_torsion
_geom_torsion_site_symmetry_1
C3 C1 C2 O2 -169.0(6) .
C10 C1 C2 O2 69.3(8) .
C4 C1 C2 O2 -51.8(8) .
C3 C1 C2 O3 8.9(7) .
C10 C1 C2 O3 -112.8(6) .
C4 C1 C2 O3 126.1(5) .
O2 C2 O3 C16 3.9(10) .
C1 C2 O3 C16 -173.9(5) .
C2 C1 C3 N1 127(10) .
C10 C1 C3 N1 -112(10) .
C4 C1 C3 N1 9(10) .
C3 C1 C4 C9 -61.8(6) .
C2 C1 C4 C9 179.4(5) .
C10 C1 C4 C9 59.0(7) .
C3 C1 C4 C5 63.6(7) .
C2 C1 C4 C5 -55.3(7) .
C10 C1 C4 C5 -175.7(5) .
C9 C4 C5 C6 -55.3(8) .
C1 C4 C5 C6 177.6(6) .
C4 C5 C6 O1 -125.5(7) .
C4 C5 C6 C7 52.9(8) .
O1 C6 C7 C8 127.9(7) .
C5 C6 C7 C8 -50.5(8) .
C6 C7 C8 C9 51.3(9) .
C5 C4 C9 C8 57.5(7) .
C1 C4 C9 C8 -175.9(5) .
C7 C8 C9 C4 -56.1(8) .
C3 C1 C10 C11 5.8(9) .
C2 C1 C10 C11 127.2(7) .
C4 C1 C10 C11 -113.1(7) .
C3 C1 C10 C15 -178.2(6) .
C2 C1 C10 C15 -56.8(8) .
C4 C1 C10 C15 62.9(7) .
C15 C10 C11 C12 0.6(11) .
C1 C10 C11 C12 176.6(6) .
C10 C11 C12 C13 1.7(12) .
C11 C12 C13 C14 -2.7(12) .
C11 C12 C13 Br1 179.4(5) .
C12 C13 C14 C15 1.3(11) .
Br1 C13 C14 C15 179.3(5) .
C11 C10 C15 C14 -2.0(10) .
C1 C10 C15 C14 -178.0(6) .
C13 C14 C15 C10 1.0(11) .
C2 O3 C16 C18 -63.3(8) .
C2 O3 C16 C17 60.3(8) .
C2 O3 C16 C19 178.3(6) .
C1S1 O1S C1S C2S 63(8) .
C1S1 O1S C1S C2S -117(8) 2_566
C1S O1S C1S C2S -157(100) 2_566
C1S1 O1S C1S1 C2S1 -92(100) 2_566
C1S O1S C1S1 C2S1 0(5) .
C1S O1S C1S1 C2S1 -180(5) 2_566
